data_7250600
loop_
_publ_author_name
'Migliaccio, Analise C.'
'Weeks, Nathan J.'
'Iacono, Scott T.'

_publ_section_title
;
 Modularly prepared segmented fluorinated silicones and their anomalous
 microstructure dependent flow behavior.
;
_journal_issue 27
_journal_name_full 'RSC advances'
_journal_page_first 21429
_journal_page_last 21438
_journal_paper_doi 10.1039/d5ra03087k
_journal_volume 15
_journal_year 2025
_chemical_formula_moiety 'C36 H26 F12 O6'
_chemical_formula_sum 'C36 H26 F12 O6'
_chemical_formula_weight 782.57
_space_group_crystal_system monoclinic
_space_group_IT_number 14
_space_group_name_Hall '-P 2yn'
_space_group_name_H-M_alt 'P 1 21/n 1'
_atom_sites_solution_hydrogens geom
_atom_sites_solution_primary dual
_audit_block_doi 10.5517/ccdc.csd.cc2mx9mh
_audit_creation_date 2025-04-01
_audit_creation_method
;
Olex2 1.5
(compiled 2025.03.04 svn.red2d20d0 for OlexSys, GUI svn.r7188)
;
_audit_update_record
;
2025-04-01 deposited with the CCDC.	2025-06-17 downloaded from the CCDC.
;
_cell_angle_alpha 90
_cell_angle_beta 106.6970(10)
_cell_angle_gamma 90
_cell_formula_units_Z 2
_cell_length_a 10.94960(10)
_cell_length_b 8.82620(10)
_cell_length_c 18.0438(2)
_cell_measurement_reflns_used 22671
_cell_measurement_temperature 104(6)
_cell_measurement_theta_max 68.8070
_cell_measurement_theta_min 2.5330
_cell_volume 1670.29(3)
_computing_cell_refinement 'CrysAlisPro 1.171.43.90 (Rigaku OD, 2023)'
_computing_data_collection 'CrysAlisPro system (CCD 43.105a 64-bit (release 11-01-2024))'
_computing_data_reduction 'CrysAlisPro 1.171.43.90 (Rigaku OD, 2023)'
_computing_molecular_graphics 'Olex2 1.5 (Dolomanov et al., 2009)'
_computing_publication_material 'Olex2 1.5 (Dolomanov et al., 2009)'
_computing_structure_refinement 'SHELXL 2019/3 (Sheldrick, 2015)'
_computing_structure_solution 'SHELXT 2018/2 (Sheldrick, 2018)'
_diffrn_ambient_environment N~2~
_diffrn_ambient_temperature 104(6)
_diffrn_detector 'Hybrid Pixel Array Detector'
_diffrn_detector_area_resol_mean 10.0000
_diffrn_detector_type HyPix3000
_diffrn_measured_fraction_theta_full 1.000
_diffrn_measured_fraction_theta_max 0.996
_diffrn_measurement_details
;
List of Runs (angles in degrees, time in seconds):

  # Type    Start    End  Width  t~exp~   \w     \q     \k     \f   Frames
#--------------------------------------------------------------------------
  1  \w    -30.00  24.00   0.50    0.20    --   43.05 -11.00-180.00  108
  2  \w    -22.00  37.00   0.50    0.20    --   43.05 -32.00 -30.00  118
  3  \w    -22.00  61.00   0.50    0.20    --   43.05 -58.00  27.00  166
  4  \w    -22.00  37.00   0.50    0.20    --   43.05 -32.00 120.00  118
  5  \w     46.00  99.00   0.50    0.20    --   94.32 -77.00  90.00  106
  6  \w     30.00  66.00   0.50    0.20    --   94.32 -59.00 -60.00   72
  7  \w     28.00  54.00   0.50    0.20    --   94.32 -77.00 -90.00   52
  8  \w     56.00  82.00   0.50    0.20    --   94.32 -68.00-180.00   52
  9  \w     31.00  80.00   0.50    0.20    --   94.32 -68.00-120.00   98
 10  \w     28.00  68.00   0.50    0.20    --   94.32 -59.00 -90.00   80
 11  \w     68.00 106.00   0.50    0.20    --   94.32 -77.00 -90.00   76
 12  \w     30.00  55.00   0.50    0.20    --   94.32 -50.00 -90.00   50
 13  \w     29.00  54.00   0.50    0.20    --   94.32 -50.00 -60.00   50
 14  \w     29.00  57.00   0.50    0.20    --   94.32 -50.00   0.00   56
 15  \w     28.00  67.00   0.50    0.20    --   94.32 -58.00  27.00   78
 16  \w     28.00  68.00   0.50    0.20    --   94.32 -59.00 120.00   80
 17  \w     29.00  57.00   0.50    0.20    --   94.32 -50.00 150.00   56
 18  \w     44.00 127.00   0.50    0.20    --   94.32-145.00 -90.00  166
 19  \w     44.00 127.00   0.50    0.20    --   94.32-145.00 -90.00  166
 20  \w     33.00 110.00   0.50    0.20    --   94.32-117.00 -90.00  154
 21  \w     33.00 110.00   0.50    0.20    --   94.32-117.00 -90.00  154
 22  \w     33.00 110.00   0.50    0.20    --   94.32-117.00  30.00  154
 23  \w     96.00 127.00   0.50    0.20    --   94.32-145.00  30.00   62
 24  \w     64.00 110.00   0.50    0.20    --   94.32-117.00  90.00   92
 25  \w     33.00 110.00   0.50    0.20    --   94.32-117.00 150.00  154
 26  \w     33.00 110.00   0.50    0.20    --   94.32-117.00 150.00  154
 27  \w     51.00  84.00   0.50    0.20    --   94.32-145.00 150.00   66
 28  \w     26.00 107.00   0.50    0.20    --   94.32 -96.00  90.00  162
 29  \w     26.00 107.00   0.50    0.20    --   94.32 -96.00  60.00  162
 30  \w     26.00 107.00   0.50    0.20    --   94.32 -96.00  30.00  162
 31  \w     27.00 122.00   0.50    0.20    --   94.32 -86.00-120.00  190
 32  \w     28.00  86.00   0.50    0.20    --   94.32 -96.00-180.00  116
 33  \w     18.00  78.00   0.50    0.20    --   43.05-104.00-150.00  120
 34  \w     41.00  99.00   0.50    0.20    --   43.05-138.00  60.00  116
 35  \w     41.00  99.00   0.50    0.20    --   43.05-138.00  90.00  116
 36  \w     25.00 110.00   0.50    0.20    --   43.05  58.00 168.00  170
 37  \w     76.00 161.00   0.50    0.20    --   94.32  58.00 168.00  170
 38  \w     76.00 161.00   0.50    0.20    --   94.32  58.00 168.00  170
 39  \w     76.00 161.00   0.50    0.20    --   94.32  59.00-180.00  170
 40  \w     76.00 161.00   0.50    0.20    --   94.32  59.00-180.00  170
 41  \w     79.00 160.00   0.50    0.20    --   94.32  50.00-120.00  162
 42  \w     79.00 160.00   0.50    0.20    --   94.32  50.00-120.00  162
 43  \w     86.00 159.00   0.50    0.20    --   94.32  33.00-150.00  146
 44  \w     86.00 159.00   0.50    0.20    --   94.32  33.00 -90.00  146
 45  \w     88.00 162.00   0.50    0.20    --   94.32  25.00  30.00  148
 46  \w     84.00 165.00   0.50    0.20    --   94.32  17.00 -30.00  162
 47  \w     88.00 162.00   0.50    0.20    --   94.32  25.00  90.00  148
 48  \w     79.00 160.00   0.50    0.20    --   94.32  50.00 120.00  162
 49  \w     86.00 159.00   0.50    0.20    --   94.32  33.00 150.00  146
 50  \w    132.00 158.00   0.50    0.20    --   94.32  25.00  90.00   52
 51  \w     84.00 164.00   0.50    0.20    --   94.32  17.00   0.00  160
 52  \w    -24.00  30.00   0.50    0.20    --  -43.05  11.00 -60.00  108
 53  \w    -28.00  26.00   0.50    0.20    --  -43.05  21.00   0.00  108
 54  \w    -61.00  23.00   0.50    0.20    --  -43.05  58.00 168.00  168
 55  \w    -61.00  23.00   0.50    0.20    --  -43.05  58.00 168.00  168
 56  \w    -67.00 -14.00   0.50    0.20    --  -80.25  58.00 168.00  106
 57  \w    -47.00 -15.00   0.50    0.20    --  -80.25  42.00  60.00   64
 58  \w    -47.00 -15.00   0.50    0.20    --  -80.25  42.00   0.00   64
 59  \w    -47.00 -15.00   0.50    0.20    --  -80.25  42.00 -30.00   64
 60  \w    -47.00 -15.00   0.50    0.20    --  -80.25  42.00 -60.00   64
 61  \w    -47.00 -15.00   0.50    0.20    --  -80.25  42.00 -90.00   64
 62  \w    -47.00 -15.00   0.50    0.20    --  -80.25  42.00 120.00   64
 63  \w   -112.00 -35.00   0.50    0.20    --  -43.05 -21.00  30.00  154
 64  \w   -110.00 -19.00   0.50    0.20    --  -43.05 -77.00 -30.00  182
 65  \w   -110.00 -19.00   0.50    0.20    --  -43.05 -77.00 -30.00  182
 66  \w   -109.00 -23.00   0.50    0.20    --  -43.05 -65.00 -30.00  172
 67  \w   -108.00 -25.00   0.50    0.20    --  -43.05 -58.00  27.00  166
 68  \w   -108.00 -25.00   0.50    0.20    --  -43.05 -58.00  27.00  166
 69  \w    -96.00 -19.00   0.50    0.20    --  -43.05 138.00 -90.00  154
 70  \w    -96.00 -19.00   0.50    0.20    --  -43.05 138.00 -90.00  154
 71  \w   -112.00 -35.00   0.50    0.20    --  -43.05 -21.00  30.00  154
 72  \w   -146.00 -62.00   0.50    0.20    --  -80.25 -58.00  27.00  168
;
_diffrn_measurement_device 'four-circle diffractometer'
_diffrn_measurement_device_type 'XtaLAB Synergy, Dualflex, HyPix3000'
_diffrn_measurement_method '\w scans'
_diffrn_orient_matrix_type 'CrysAlisPro convention (1999,Acta A55,543-557)'
_diffrn_orient_matrix_UB_11 -0.1304753000
_diffrn_orient_matrix_UB_12 -0.0755132000
_diffrn_orient_matrix_UB_13 -0.0095040000
_diffrn_orient_matrix_UB_21 -0.0252534000
_diffrn_orient_matrix_UB_22 0.1093355000
_diffrn_orient_matrix_UB_23 0.0605196000
_diffrn_orient_matrix_UB_31 -0.0627106000
_diffrn_orient_matrix_UB_32 0.1131610000
_diffrn_orient_matrix_UB_33 -0.0647240000
_diffrn_radiation_monochromator mirror
_diffrn_radiation_probe x-ray
_diffrn_radiation_type 'Cu K\a'
_diffrn_radiation_wavelength 1.54184
_diffrn_reflns_av_R_equivalents 0.0337
_diffrn_reflns_av_unetI/netI 0.0132
_diffrn_reflns_Laue_measured_fraction_full 1.000
_diffrn_reflns_Laue_measured_fraction_max 0.996
_diffrn_reflns_limit_h_max 13
_diffrn_reflns_limit_h_min -13
_diffrn_reflns_limit_k_max 10
_diffrn_reflns_limit_k_min -10
_diffrn_reflns_limit_l_max 20
_diffrn_reflns_limit_l_min -21
_diffrn_reflns_number 31045
_diffrn_reflns_point_group_measured_fraction_full 1.000
_diffrn_reflns_point_group_measured_fraction_max 0.996
_diffrn_reflns_theta_full 67.684
_diffrn_reflns_theta_max 68.977
_diffrn_reflns_theta_min 4.256
_diffrn_source 'micro-focus sealed X-ray tube'
_diffrn_source_type 'PhotonJet (Cu) X-ray Source'
_exptl_absorpt_coefficient_mu 1.324
_exptl_absorpt_correction_T_max 1.000
_exptl_absorpt_correction_T_min 0.297
_exptl_absorpt_correction_type gaussian
_exptl_absorpt_process_details
;
CrysAlisPro 1.171.43.90 (Rigaku Oxford Diffraction, 2023)
Numerical absorption correction based on gaussian integration over
a multifaceted crystal model
Empirical absorption correction using spherical harmonics,
implemented in SCALE3 ABSPACK scaling algorithm.
;
_exptl_crystal_colour 'clear colourless'
_exptl_crystal_colour_lustre clear
_exptl_crystal_colour_primary colourless
_exptl_crystal_density_diffrn 1.556
_exptl_crystal_description hexagonal
_exptl_crystal_F_000 796
_exptl_crystal_recrystallization_method 'Recrystallized from hexane'
_exptl_crystal_size_max 0.327
_exptl_crystal_size_mid 0.272
_exptl_crystal_size_min 0.122
_refine_diff_density_max 0.287
_refine_diff_density_min -0.250
_refine_diff_density_rms 0.045
_refine_ls_extinction_method none
_refine_ls_goodness_of_fit_ref 1.029
_refine_ls_hydrogen_treatment constr
_refine_ls_matrix_type full
_refine_ls_number_parameters 245
_refine_ls_number_reflns 3091
_refine_ls_number_restraints 0
_refine_ls_restrained_S_all 1.029
_refine_ls_R_factor_all 0.0356
_refine_ls_R_factor_gt 0.0342
_refine_ls_shift/su_max 0.001
_refine_ls_shift/su_mean 0.000
_refine_ls_structure_factor_coef Fsqd
_refine_ls_weighting_details 'w=1/[\s^2^(Fo^2^)+(0.0465P)^2^+0.8167P] where P=(Fo^2^+2Fc^2^)/3'
_refine_ls_weighting_scheme calc
_refine_ls_wR_factor_gt 0.0880
_refine_ls_wR_factor_ref 0.0892
_reflns_Friedel_coverage 0.000
_reflns_number_gt 2925
_reflns_number_total 3091
_reflns_threshold_expression 'I > 2\s(I)'
_cod_data_source_file d5ra03087k2.cif
_cod_data_source_block benzpfcpdieugabs
_cod_database_code 7250600
_shelx_shelxl_version_number 2019/3
_chemical_oxdiff_formula 'C36 H26 F12 O6'
_shelx_space_group_comment
;
The symmetry employed for this shelxl refinement is uniquely defined
by the following loop, which should always be used as a source of
symmetry information in preference to the above space-group names.
They are only intended as comments.
;
_shelx_estimated_absorpt_t_max 0.855
_shelx_estimated_absorpt_t_min 0.671
_olex2_refinement_description
;
1. Fixed Uiso
 At 1.2 times of:
  All C(H) groups, All C(H,H) groups
 At 1.5 times of:
  All C(H,H,H) groups
2.a Secondary CH2 refined with riding coordinates:
 C15(H15A,H15B)
2.b Aromatic/amide H refined with riding coordinates:
 C1(H1), C2(H2), C11(H11), C13(H13), C14(H14), C16(H16)
2.c X=CH2 refined with riding coordinates:
 C17(H17A,H17B)
2.d Idealised Me refined as rotating group:
 C18(H18A,H18B,H18C)
;
_olex2_submission_special_instructions 'No special instructions were received'
_oxdiff_exptl_absorpt_empirical_details
;
Empirical correction (ABSPACK) includes:
- Absorption correction using spherical harmonics
- Frame scaling
;
_oxdiff_exptl_absorpt_empirical_full_max 2.362
_oxdiff_exptl_absorpt_empirical_full_min 0.703

loop_
_space_group_symop_operation_xyz
'x, y, z'
'-x+1/2, y+1/2, -z+1/2'
'-x, -y, -z'
'x-1/2, -y-1/2, z-1/2'

loop_
_atom_site_label
_atom_site_type_symbol
_atom_site_fract_x
_atom_site_fract_y
_atom_site_fract_z
_atom_site_U_iso_or_equiv
_atom_site_adp_type
_atom_site_occupancy
_atom_site_site_symmetry_order
_atom_site_calc_flag
_atom_site_refinement_flags_posn
_atom_site_refinement_flags_adp
_atom_site_refinement_flags_occupancy
_atom_site_disorder_assembly
_atom_site_disorder_group
C1 C 0.52195(13) 0.42367(16) 0.43764(8) 0.0242(3) Uani 1 1 d . . . . .
H1 H 0.536874 0.370328 0.395344 0.029 Uiso 1 1 calc R U . . .
F1 F 0.45409(8) 0.99113(10) 0.37873(5) 0.0363(2) Uani 1 1 d . . . . .
O1 O 0.39125(10) 0.78523(11) 0.48358(5) 0.0278(2) Uani 1 1 d . . . . .
C2 C 0.46619(13) 0.56589(16) 0.42677(8) 0.0237(3) Uani 1 1 d . . . . .
H2 H 0.443285 0.611979 0.377093 0.028 Uiso 1 1 calc R U . . .
F2 F 0.31725(9) 1.09567(9) 0.42860(5) 0.0351(2) Uani 1 1 d . . . . .
O2 O 0.13474(9) 0.64124(10) 0.37911(5) 0.0245(2) Uani 1 1 d . . . . .
C3 C 0.44441(12) 0.63967(15) 0.48929(7) 0.0219(3) Uani 1 1 d . . . . .
F3 F 0.28968(9) 0.95060(11) 0.24806(5) 0.0364(2) Uani 1 1 d . . . . .
O3 O 0.10985(10) 0.79266(10) 0.50520(6) 0.0278(2) Uani 1 1 d . . . . .
C4 C 0.30898(13) 0.82928(15) 0.41529(7) 0.0222(3) Uani 1 1 d . . . . .
F4 F 0.18296(9) 1.12535(10) 0.28716(6) 0.0401(2) Uani 1 1 d . . . . .
C5 C 0.33411(13) 0.97803(15) 0.38377(8) 0.0256(3) Uani 1 1 d . . . . .
F5 F 0.09273(8) 0.78977(10) 0.23943(5) 0.0331(2) Uani 1 1 d . . . . .
C6 C 0.23490(14) 0.98688(16) 0.30363(8) 0.0269(3) Uani 1 1 d . . . . .
F6 F 0.02952(8) 0.93525(10) 0.31770(5) 0.0355(2) Uani 1 1 d . . . . .
C7 C 0.13435(13) 0.86700(16) 0.30658(8) 0.0243(3) Uani 1 1 d . . . . .
C8 C 0.19879(13) 0.76865(14) 0.37369(7) 0.0211(3) Uani 1 1 d . . . . .
C9 C 0.15775(12) 0.56687(15) 0.45082(7) 0.0219(3) Uani 1 1 d . . . . .
C10 C 0.14056(13) 0.64250(15) 0.51478(8) 0.0236(3) Uani 1 1 d . . . . .
C11 C 0.15359(14) 0.55998(16) 0.58225(8) 0.0259(3) Uani 1 1 d . . . . .
H11 H 0.143305 0.609429 0.626840 0.031 Uiso 1 1 calc R U . . .
C12 C 0.18154(13) 0.40560(16) 0.58532(8) 0.0258(3) Uani 1 1 d . . . . .
C13 C 0.19910(13) 0.33409(15) 0.52076(8) 0.0256(3) Uani 1 1 d . . . . .
H13 H 0.219994 0.229403 0.522955 0.031 Uiso 1 1 calc R U . . .
C14 C 0.18627(13) 0.41477(15) 0.45291(8) 0.0239(3) Uani 1 1 d . . . . .
H14 H 0.197073 0.365533 0.408400 0.029 Uiso 1 1 calc R U . . .
C15 C 0.19406(15) 0.31638(17) 0.65905(8) 0.0309(3) Uani 1 1 d . . . . .
H15A H 0.143505 0.366780 0.689466 0.037 Uiso 1 1 calc R U . . .
H15B H 0.158622 0.213527 0.645480 0.037 Uiso 1 1 calc R U . . .
C16 C 0.32899(15) 0.3037(2) 0.70730(8) 0.0361(4) Uani 1 1 d . . . . .
H16 H 0.372320 0.395063 0.726773 0.043 Uiso 1 1 calc R U . . .
C17 C 0.39263(18) 0.1775(3) 0.72506(10) 0.0509(5) Uani 1 1 d . . . . .
H17A H 0.352821 0.083661 0.706755 0.061 Uiso 1 1 calc R U . . .
H17B H 0.478798 0.179424 0.756288 0.061 Uiso 1 1 calc R U . . .
C18 C 0.10629(18) 0.87368(18) 0.57304(9) 0.0400(4) Uani 1 1 d . . . . .
H18A H 0.087836 0.980705 0.560111 0.060 Uiso 1 1 calc R U . . .
H18B H 0.189021 0.864862 0.612339 0.060 Uiso 1 1 calc R U . . .
H18C H 0.039578 0.831099 0.593219 0.060 Uiso 1 1 calc R U . . .

loop_
_atom_site_aniso_label
_atom_site_aniso_U_11
_atom_site_aniso_U_22
_atom_site_aniso_U_33
_atom_site_aniso_U_23
_atom_site_aniso_U_13
_atom_site_aniso_U_12
C1 0.0255(7) 0.0269(7) 0.0182(6) -0.0033(5) 0.0033(5) 0.0033(5)
F1 0.0298(4) 0.0390(5) 0.0419(5) 0.0003(4) 0.0133(4) -0.0052(4)
O1 0.0344(5) 0.0212(5) 0.0215(5) -0.0036(4) -0.0019(4) 0.0065(4)
C2 0.0258(7) 0.0254(7) 0.0179(6) 0.0014(5) 0.0031(5) 0.0016(5)
F2 0.0525(5) 0.0190(4) 0.0356(5) -0.0060(3) 0.0158(4) 0.0006(4)
O2 0.0324(5) 0.0203(5) 0.0189(5) 0.0022(4) 0.0045(4) -0.0016(4)
C3 0.0224(6) 0.0190(6) 0.0214(6) -0.0008(5) 0.0018(5) 0.0016(5)
F3 0.0431(5) 0.0442(5) 0.0271(4) 0.0029(4) 0.0183(4) -0.0026(4)
O3 0.0388(6) 0.0186(5) 0.0276(5) -0.0014(4) 0.0121(4) 0.0048(4)
C4 0.0280(7) 0.0185(6) 0.0193(6) -0.0001(5) 0.0054(5) 0.0053(5)
F4 0.0481(5) 0.0221(4) 0.0476(6) 0.0140(4) 0.0099(4) 0.0075(4)
C5 0.0297(7) 0.0208(7) 0.0278(7) -0.0020(5) 0.0109(6) 0.0012(5)
F5 0.0405(5) 0.0337(5) 0.0197(4) 0.0026(3) 0.0003(3) -0.0004(4)
C6 0.0346(7) 0.0212(7) 0.0272(7) 0.0059(5) 0.0126(6) 0.0058(6)
F6 0.0305(4) 0.0340(5) 0.0450(5) 0.0141(4) 0.0156(4) 0.0140(4)
C7 0.0265(7) 0.0239(7) 0.0222(7) 0.0029(5) 0.0068(5) 0.0061(5)
C8 0.0281(7) 0.0170(6) 0.0196(6) 0.0015(5) 0.0088(5) 0.0045(5)
C9 0.0255(6) 0.0203(6) 0.0196(6) 0.0028(5) 0.0060(5) 0.0006(5)
C10 0.0263(7) 0.0186(6) 0.0266(7) -0.0001(5) 0.0088(5) 0.0019(5)
C11 0.0301(7) 0.0268(7) 0.0229(7) -0.0015(5) 0.0111(6) 0.0019(6)
C12 0.0273(7) 0.0266(7) 0.0256(7) 0.0050(6) 0.0108(5) 0.0018(5)
C13 0.0301(7) 0.0189(6) 0.0301(7) 0.0035(5) 0.0121(6) 0.0029(5)
C14 0.0280(7) 0.0212(7) 0.0240(7) -0.0011(5) 0.0097(5) 0.0010(5)
C15 0.0371(8) 0.0310(7) 0.0284(7) 0.0060(6) 0.0155(6) 0.0014(6)
C16 0.0383(8) 0.0466(10) 0.0226(7) 0.0066(6) 0.0073(6) -0.0139(7)
C17 0.0429(10) 0.0767(14) 0.0360(9) 0.0186(9) 0.0157(8) 0.0158(9)
C18 0.0616(11) 0.0243(7) 0.0345(8) -0.0079(6) 0.0144(8) 0.0064(7)

loop_
_atom_type_symbol
_atom_type_description
_atom_type_scat_dispersion_real
_atom_type_scat_dispersion_imag
_atom_type_scat_source
C C 0.0181 0.0091 'International Tables Vol C Tables 4.2.6.8 and 6.1.1.4'
H H 0.0000 0.0000 'International Tables Vol C Tables 4.2.6.8 and 6.1.1.4'
O O 0.0492 0.0322 'International Tables Vol C Tables 4.2.6.8 and 6.1.1.4'
F F 0.0727 0.0534 'International Tables Vol C Tables 4.2.6.8 and 6.1.1.4'

loop_
_exptl_crystal_face_index_h
_exptl_crystal_face_index_k
_exptl_crystal_face_index_l
_exptl_crystal_face_perp_dist
2 0 -1 0.0597
-2 0 1 0.0626
0 -1 -1 0.1305
0 -1 1 0.1150
0 0 1 0.1415
0 0 -1 0.1567
-2 4 8 0.1393
-4 3 -4 0.1220
1 4 -9 0.1589
1 6 -1 0.1328
2 5 4 0.1388

loop_
_geom_angle_atom_site_label_1
_geom_angle_atom_site_label_2
_geom_angle_atom_site_label_3
_geom_angle
_geom_angle_site_symmetry_1
_geom_angle_site_symmetry_3
_geom_angle_publ_flag
C2 C1 H1 120.4 . . ?
C3 C1 H1 120.4 3_666 . ?
C3 C1 C2 119.21(12) 3_666 . ?
C4 O1 C3 118.84(10) . . ?
C1 C2 H2 120.5 . . ?
C3 C2 C1 118.95(13) . . ?
C3 C2 H2 120.5 . . ?
C8 O2 C9 119.86(10) . . ?
C1 C3 O1 115.61(12) 3_666 . ?
C1 C3 C2 121.84(13) 3_666 . ?
C2 C3 O1 122.51(12) . . ?
C10 O3 C18 116.35(11) . . ?
O1 C4 C5 116.90(12) . . ?
C8 C4 O1 130.68(13) . . ?
C8 C4 C5 112.02(12) . . ?
F1 C5 F2 106.02(11) . . ?
F1 C5 C4 113.11(11) . . ?
F1 C5 C6 111.74(11) . . ?
F2 C5 C4 111.99(11) . . ?
F2 C5 C6 109.85(11) . . ?
C4 C5 C6 104.22(11) . . ?
F3 C6 C5 110.00(11) . . ?
F3 C6 C7 109.78(12) . . ?
F4 C6 F3 107.58(11) . . ?
F4 C6 C5 113.13(12) . . ?
F4 C6 C7 111.79(11) . . ?
C7 C6 C5 104.55(11) . . ?
F5 C7 C6 112.11(11) . . ?
F5 C7 F6 105.91(11) . . ?
F5 C7 C8 113.17(11) . . ?
F6 C7 C6 110.05(11) . . ?
F6 C7 C8 111.10(11) . . ?
C8 C7 C6 104.59(11) . . ?
O2 C8 C7 114.26(11) . . ?
C4 C8 O2 134.45(12) . . ?
C4 C8 C7 111.29(12) . . ?
C10 C9 O2 120.49(12) . . ?
C14 C9 O2 117.34(11) . . ?
C14 C9 C10 121.91(12) . . ?
O3 C10 C9 116.57(12) . . ?
O3 C10 C11 125.36(12) . . ?
C11 C10 C9 118.06(12) . . ?
C10 C11 H11 119.6 . . ?
C10 C11 C12 120.86(13) . . ?
C12 C11 H11 119.6 . . ?
C11 C12 C15 120.36(13) . . ?
C13 C12 C11 119.57(12) . . ?
C13 C12 C15 120.07(13) . . ?
C12 C13 H13 119.9 . . ?
C12 C13 C14 120.29(12) . . ?
C14 C13 H13 119.9 . . ?
C9 C14 C13 119.29(12) . . ?
C9 C14 H14 120.4 . . ?
C13 C14 H14 120.4 . . ?
C12 C15 H15A 109.2 . . ?
C12 C15 H15B 109.2 . . ?
H15A C15 H15B 107.9 . . ?
C16 C15 C12 112.10(12) . . ?
C16 C15 H15A 109.2 . . ?
C16 C15 H15B 109.2 . . ?
C15 C16 H16 117.3 . . ?
C17 C16 C15 125.34(17) . . ?
C17 C16 H16 117.3 . . ?
C16 C17 H17A 120.0 . . ?
C16 C17 H17B 120.0 . . ?
H17A C17 H17B 120.0 . . ?
O3 C18 H18A 109.5 . . ?
O3 C18 H18B 109.5 . . ?
O3 C18 H18C 109.5 . . ?
H18A C18 H18B 109.5 . . ?
H18A C18 H18C 109.5 . . ?
H18B C18 H18C 109.5 . . ?

loop_
_geom_bond_atom_site_label_1
_geom_bond_atom_site_label_2
_geom_bond_distance
_geom_bond_site_symmetry_2
_geom_bond_publ_flag
C1 H1 0.9500 . ?
C1 C2 1.385(2) . ?
C1 C3 1.3812(19) 3_666 ?
F1 C5 1.3476(17) . ?
O1 C3 1.4020(16) . ?
O1 C4 1.3576(16) . ?
C2 H2 0.9500 . ?
C2 C3 1.3813(19) . ?
F2 C5 1.3611(16) . ?
O2 C8 1.3437(16) . ?
O2 C9 1.4076(15) . ?
F3 C6 1.3466(16) . ?
O3 C10 1.3660(16) . ?
O3 C18 1.4277(17) . ?
C4 C5 1.4876(19) . ?
C4 C8 1.3361(19) . ?
F4 C6 1.3447(16) . ?
C5 C6 1.541(2) . ?
F5 C7 1.3503(16) . ?
C6 C7 1.539(2) . ?
F6 C7 1.3612(16) . ?
C7 C8 1.4921(18) . ?
C9 C10 1.3921(19) . ?
C9 C14 1.3764(19) . ?
C10 C11 1.3904(19) . ?
C11 H11 0.9500 . ?
C11 C12 1.394(2) . ?
C12 C13 1.386(2) . ?
C12 C15 1.5178(19) . ?
C13 H13 0.9500 . ?
C13 C14 1.3881(19) . ?
C14 H14 0.9500 . ?
C15 H15A 0.9900 . ?
C15 H15B 0.9900 . ?
C15 C16 1.488(2) . ?
C16 H16 0.9500 . ?
C16 C17 1.304(3) . ?
C17 H17A 0.9500 . ?
C17 H17B 0.9500 . ?
C18 H18A 0.9800 . ?
C18 H18B 0.9800 . ?
C18 H18C 0.9800 . ?

loop_
_geom_torsion_atom_site_label_1
_geom_torsion_atom_site_label_2
_geom_torsion_atom_site_label_3
_geom_torsion_atom_site_label_4
_geom_torsion
_geom_torsion_site_symmetry_1
_geom_torsion_site_symmetry_2
_geom_torsion_site_symmetry_3
_geom_torsion_site_symmetry_4
_geom_torsion_publ_flag
C1 C2 C3 C1 0.8(2) . . . 3_666 ?
C1 C2 C3 O1 178.44(12) . . . . ?
F1 C5 C6 F3 22.25(16) . . . . ?
F1 C5 C6 F4 -98.09(13) . . . . ?
F1 C5 C6 C7 140.06(11) . . . . ?
O1 C4 C5 F1 52.69(16) . . . . ?
O1 C4 C5 F2 -67.05(15) . . . . ?
O1 C4 C5 C6 174.26(11) . . . . ?
O1 C4 C8 O2 -6.3(3) . . . . ?
O1 C4 C8 C7 173.58(13) . . . . ?
F2 C5 C6 F3 139.63(11) . . . . ?
F2 C5 C6 F4 19.29(16) . . . . ?
F2 C5 C6 C7 -102.57(12) . . . . ?
O2 C9 C10 O3 -4.55(19) . . . . ?
O2 C9 C10 C11 174.37(12) . . . . ?
O2 C9 C14 C13 -174.63(12) . . . . ?
C3 C1 C2 C3 -0.8(2) 3_666 . . . ?
C3 O1 C4 C5 -129.81(13) . . . . ?
C3 O1 C4 C8 58.08(19) . . . . ?
F3 C6 C7 F5 -22.06(15) . . . . ?
F3 C6 C7 F6 -139.66(11) . . . . ?
F3 C6 C7 C8 100.93(12) . . . . ?
O3 C10 C11 C12 178.06(13) . . . . ?
C4 O1 C3 C1 -152.29(12) . . . 3_666 ?
C4 O1 C3 C2 29.92(18) . . . . ?
C4 C5 C6 F3 -100.23(12) . . . . ?
C4 C5 C6 F4 139.44(12) . . . . ?
C4 C5 C6 C7 17.58(13) . . . . ?
F4 C6 C7 F5 97.25(13) . . . . ?
F4 C6 C7 F6 -20.35(15) . . . . ?
F4 C6 C7 C8 -139.76(11) . . . . ?
C5 C4 C8 O2 -178.72(13) . . . . ?
C5 C4 C8 C7 1.17(16) . . . . ?
C5 C6 C7 F5 -140.02(11) . . . . ?
C5 C6 C7 F6 102.38(12) . . . . ?
C5 C6 C7 C8 -17.02(13) . . . . ?
F5 C7 C8 O2 -47.38(15) . . . . ?
F5 C7 C8 C4 132.70(12) . . . . ?
C6 C7 C8 O2 -169.69(10) . . . . ?
C6 C7 C8 C4 10.40(15) . . . . ?
F6 C7 C8 O2 71.62(14) . . . . ?
F6 C7 C8 C4 -108.29(13) . . . . ?
C8 O2 C9 C10 58.01(17) . . . . ?
C8 O2 C9 C14 -127.64(13) . . . . ?
C8 C4 C5 F1 -133.76(12) . . . . ?
C8 C4 C5 F2 106.51(14) . . . . ?
C8 C4 C5 C6 -12.19(15) . . . . ?
C9 O2 C8 C4 22.4(2) . . . . ?
C9 O2 C8 C7 -157.53(11) . . . . ?
C9 C10 C11 C12 -0.8(2) . . . . ?
C10 C9 C14 C13 -0.4(2) . . . . ?
C10 C11 C12 C13 1.3(2) . . . . ?
C10 C11 C12 C15 -179.31(13) . . . . ?
C11 C12 C13 C14 -1.4(2) . . . . ?
C11 C12 C15 C16 -95.47(17) . . . . ?
C12 C13 C14 C9 0.9(2) . . . . ?
C12 C15 C16 C17 -117.42(17) . . . . ?
C13 C12 C15 C16 83.92(18) . . . . ?
C14 C9 C10 O3 -178.63(12) . . . . ?
C14 C9 C10 C11 0.3(2) . . . . ?
C15 C12 C13 C14 179.24(13) . . . . ?
C18 O3 C10 C9 -173.24(13) . . . . ?
C18 O3 C10 C11 7.9(2) . . . . ?

loop_
_exptl_oxdiff_crystal_face_indexfrac_h
_exptl_oxdiff_crystal_face_indexfrac_k
_exptl_oxdiff_crystal_face_indexfrac_l
_exptl_oxdiff_crystal_face_x
_exptl_oxdiff_crystal_face_y
_exptl_oxdiff_crystal_face_z
2.0232 -0.0613 -1.1953 -0.2480 -0.1301 -0.0564
-2.0232 0.0613 1.1953 0.2480 0.1301 0.0564
0.0152 -1.0049 -0.9922 0.0833 -0.1703 -0.0504
-0.1104 -0.9960 1.0555 0.0796 -0.0422 -0.1741
-0.0314 0.0022 0.5119 -0.0009 0.0320 -0.0309
0.0314 -0.0022 -0.5119 0.0009 -0.0320 0.0309
-2.3704 4.1305 7.9345 -0.0780 0.9917 0.1025
-4.3997 3.1656 -4.1742 0.3747 0.2046 0.9043
1.0637 3.6302 -9.0276 -0.3271 -0.1763 0.9284
0.5150 5.7121 -0.5840 -0.4930 0.5762 0.6519
1.6760 5.0218 3.9095 -0.6350 0.7433 0.2101
